data_2224846
loop_
_publ_author_name
'Gowda, B. Thimme'
'Foro, Sabine'
'Nirmala, P. G.'
'Fuess, Hartmut'

_publ_section_title
;
 <i>N</i>-(3-Chlorophenyl)-4-methylbenzenesulfonamide
;
_journal_coeditor_code BQ2186
_journal_issue 2
_journal_name_full 'Acta Crystallographica Section E'
_journal_page_first o278
_journal_paper_doi 10.1107/S1600536809055238
_journal_volume 66
_journal_year 2010
_chemical_formula_iupac 'C13 H12 Cl N O2 S'
_chemical_formula_moiety 'C13 H12 Cl N O2 S'
_chemical_formula_sum 'C13 H12 Cl N O2 S'
_chemical_formula_weight 281.75
_chemical_name_systematic
;
<i>N</i>-(3-Chlorophenyl)-4-methylbenzenesulfonamide
;
_space_group_IT_number 14
_symmetry_cell_setting monoclinic
_symmetry_space_group_name_Hall '-P 2ybc'
_symmetry_space_group_name_H-M 'P 1 21/c 1'
_atom_sites_solution_hydrogens geom
_atom_sites_solution_primary direct
_atom_sites_solution_secondary difmap
_audit_creation_method SHELXL-97
_cell_angle_alpha 90.00
_cell_angle_beta 91.952(8)
_cell_angle_gamma 90.00
_cell_formula_units_Z 4
_cell_length_a 9.7740(10)
_cell_length_b 13.5890(10)
_cell_length_c 10.0660(10)
_cell_measurement_reflns_used 2689
_cell_measurement_temperature 299(2)
_cell_measurement_theta_max 27.82
_cell_measurement_theta_min 2.52
_cell_volume 1336.2(2)
_computing_cell_refinement
;
CrysAlis RED (Oxford Diffraction, 2009)
;
_computing_data_collection
;
CrysAlis CCD (Oxford Diffraction, 2009)
;
_computing_data_reduction
;
CrysAlis RED (Oxford Diffraction, 2009)
;
_computing_molecular_graphics 'PLATON (Spek, 2009)'
_computing_publication_material 'SHELXL97 (Sheldrick, 2008)'
_computing_structure_refinement 'SHELXL97 (Sheldrick, 2008)'
_computing_structure_solution 'SHELXS97 (Sheldrick, 2008)'
_diffrn_ambient_temperature 299(2)
_diffrn_measured_fraction_theta_full 1.000
_diffrn_measured_fraction_theta_max 1.000
_diffrn_measurement_device_type
;
Oxford Diffraction Xcalibur (TM) diffractometer with a Sapphire CCD detector
;
_diffrn_measurement_method
;
Rotation method data acquisition using omega and phi scans
;
_diffrn_radiation_monochromator graphite
_diffrn_radiation_source 'fine-focus sealed tube'
_diffrn_radiation_type MoK\a
_diffrn_radiation_wavelength 0.71073
_diffrn_reflns_av_R_equivalents 0.0113
_diffrn_reflns_av_sigmaI/netI 0.0154
_diffrn_reflns_limit_h_max 11
_diffrn_reflns_limit_h_min -11
_diffrn_reflns_limit_k_max 12
_diffrn_reflns_limit_k_min -16
_diffrn_reflns_limit_l_max 7
_diffrn_reflns_limit_l_min -12
_diffrn_reflns_number 5167
_diffrn_reflns_theta_full 25.35
_diffrn_reflns_theta_max 25.35
_diffrn_reflns_theta_min 2.52
_diffrn_standards_decay_% 0
_exptl_absorpt_coefficient_mu 0.435
_exptl_absorpt_correction_T_max 0.9181
_exptl_absorpt_correction_T_min 0.8251
_exptl_absorpt_correction_type multi-scan
_exptl_absorpt_process_details '(CrysAlis RED; Oxford Diffraction, 2009)'
_exptl_crystal_colour colourless
_exptl_crystal_density_diffrn 1.401
_exptl_crystal_density_method 'not measured'
_exptl_crystal_description rod
_exptl_crystal_F_000 584
_exptl_crystal_size_max 0.46
_exptl_crystal_size_mid 0.34
_exptl_crystal_size_min 0.20
_refine_diff_density_max 0.220
_refine_diff_density_min -0.290
_refine_ls_extinction_method none
_refine_ls_goodness_of_fit_ref 1.077
_refine_ls_hydrogen_treatment mixed
_refine_ls_matrix_type full
_refine_ls_number_parameters 166
_refine_ls_number_reflns 2445
_refine_ls_number_restraints 0
_refine_ls_restrained_S_all 1.077
_refine_ls_R_factor_all 0.0479
_refine_ls_R_factor_gt 0.0363
_refine_ls_shift/su_max 0.001
_refine_ls_shift/su_mean 0.000
_refine_ls_structure_factor_coef Fsqd
_refine_ls_weighting_details 'calc w=1/[\s^2^(Fo^2^)+(0.0580P)^2^+0.3400P] where P=(Fo^2^+2Fc^2^)/3'
_refine_ls_weighting_scheme calc
_refine_ls_wR_factor_gt 0.1015
_refine_ls_wR_factor_ref 0.1079
_reflns_number_gt 1957
_reflns_number_total 2445
_reflns_threshold_expression I>2sigma(I)
_cod_data_source_file bq2186.cif
_cod_data_source_block I
_cod_original_sg_symbol_H-M 'P 21/c'
_cod_database_code 2224846
_cod_database_fobs_code 2224846

loop_
_symmetry_equiv_pos_as_xyz
'x, y, z'
'-x, y+1/2, -z+1/2'
'-x, -y, -z'
'x, -y-1/2, z-1/2'

loop_
_atom_site_type_symbol
_atom_site_label
_atom_site_fract_x
_atom_site_fract_y
_atom_site_fract_z
_atom_site_U_iso_or_equiv
_atom_site_adp_type
_atom_site_calc_flag
_atom_site_refinement_flags
_atom_site_occupancy
_atom_site_disorder_assembly
_atom_site_disorder_group
C C1 0.18744(19) 1.05082(14) 0.08569(19) 0.0411(4) Uani d . 1 . .
C C2 0.0703(2) 1.05677(18) 0.1578(2) 0.0573(6) Uani d . 1 . .
H H2 0.0517 1.0093 0.2212 0.069 Uiso calc R 1 . .
C C3 -0.0188(2) 1.1340(2) 0.1347(2) 0.0686(7) Uani d . 1 . .
H H3 -0.0975 1.1382 0.1838 0.082 Uiso calc R 1 . .
C C4 0.0059(2) 1.20537(18) 0.0404(2) 0.0589(6) Uani d . 1 . .
C C5 0.1235(2) 1.19686(17) -0.0317(2) 0.0605(6) Uani d . 1 . .
H H5 0.1415 1.2436 -0.0963 0.073 Uiso calc R 1 . .
C C6 0.2143(2) 1.12092(16) -0.0097(2) 0.0513(5) Uani d . 1 . .
H H6 0.2932 1.1167 -0.0585 0.062 Uiso calc R 1 . .
C C7 0.42477(19) 1.05956(14) 0.31752(19) 0.0409(4) Uani d . 1 . .
C C8 0.3351(2) 1.03090(15) 0.41417(19) 0.0440(5) Uani d . 1 . .
H H8 0.2785 0.9765 0.4011 0.053 Uiso calc R 1 . .
C C9 0.3317(2) 1.08485(16) 0.5303(2) 0.0488(5) Uani d . 1 . .
C C10 0.4151(3) 1.16417(17) 0.5545(2) 0.0608(6) Uani d . 1 . .
H H10 0.4118 1.1987 0.6341 0.073 Uiso calc R 1 . .
C C11 0.5039(3) 1.19146(16) 0.4578(3) 0.0648(6) Uani d . 1 . .
H H11 0.5613 1.2452 0.4725 0.078 Uiso calc R 1 . .
C C12 0.5092(2) 1.14039(15) 0.3391(2) 0.0527(5) Uani d . 1 . .
H H12 0.5690 1.1602 0.2743 0.063 Uiso calc R 1 . .
C C13 -0.0920(3) 1.2896(2) 0.0170(3) 0.0881(9) Uani d . 1 . .
H H13A -0.1003 1.3263 0.0978 0.106 Uiso calc R 1 . .
H H13B -0.1801 1.2643 -0.0110 0.106 Uiso calc R 1 . .
H H13C -0.0581 1.3318 -0.0509 0.106 Uiso calc R 1 . .
N N1 0.43675(18) 1.00545(14) 0.19789(17) 0.0474(4) Uani d . 1 . .
H H1N 0.496(2) 1.0277(16) 0.147(2) 0.057 Uiso d . 1 . .
O O1 0.36308(15) 0.92586(11) -0.00834(14) 0.0531(4) Uani d . 1 . .
O O2 0.24646(16) 0.88340(11) 0.19738(15) 0.0590(4) Uani d . 1 . .
Cl Cl1 0.21817(7) 1.04894(6) 0.65092(6) 0.0776(2) Uani d . 1 . .
S S1 0.30698(5) 0.95603(3) 0.11563(5) 0.04334(18) Uani d . 1 . .

loop_
_atom_site_aniso_label
_atom_site_aniso_U_11
_atom_site_aniso_U_22
_atom_site_aniso_U_33
_atom_site_aniso_U_12
_atom_site_aniso_U_13
_atom_site_aniso_U_23
C1 0.0400(10) 0.0469(11) 0.0364(10) -0.0042(9) 0.0006(8) -0.0082(8)
C2 0.0446(12) 0.0796(16) 0.0482(13) 0.0006(11) 0.0096(10) 0.0020(11)
C3 0.0439(12) 0.103(2) 0.0597(14) 0.0120(14) 0.0071(10) -0.0142(15)
C4 0.0523(13) 0.0638(14) 0.0598(14) 0.0104(11) -0.0099(10) -0.0213(11)
C5 0.0644(14) 0.0539(13) 0.0634(14) 0.0043(11) 0.0028(11) 0.0018(11)
C6 0.0476(12) 0.0504(12) 0.0565(13) 0.0019(10) 0.0111(10) 0.0015(10)
C7 0.0384(10) 0.0426(10) 0.0413(10) 0.0033(8) -0.0031(8) 0.0064(8)
C8 0.0414(10) 0.0481(11) 0.0422(11) -0.0033(9) -0.0019(8) 0.0020(9)
C9 0.0505(12) 0.0542(12) 0.0416(11) 0.0068(10) -0.0005(9) 0.0003(9)
C10 0.0689(15) 0.0522(13) 0.0605(14) 0.0055(12) -0.0088(12) -0.0128(11)
C11 0.0680(15) 0.0446(12) 0.0808(17) -0.0101(11) -0.0119(13) -0.0024(12)
C12 0.0505(12) 0.0470(11) 0.0604(13) -0.0047(10) -0.0010(10) 0.0115(10)
C13 0.0770(18) 0.082(2) 0.104(2) 0.0302(16) -0.0137(16) -0.0218(17)
N1 0.0413(9) 0.0591(11) 0.0421(10) -0.0023(8) 0.0049(7) 0.0019(8)
O1 0.0603(9) 0.0530(8) 0.0468(8) 0.0036(7) 0.0123(7) -0.0074(7)
O2 0.0740(10) 0.0513(8) 0.0522(9) -0.0142(8) 0.0092(7) 0.0052(7)
Cl1 0.0747(4) 0.1074(6) 0.0518(4) -0.0022(4) 0.0189(3) -0.0061(3)
S1 0.0472(3) 0.0436(3) 0.0395(3) -0.0021(2) 0.0063(2) -0.0014(2)

loop_
_atom_type_symbol
_atom_type_description
_atom_type_scat_dispersion_real
_atom_type_scat_dispersion_imag
_atom_type_scat_source
C C 0.0033 0.0016 'International Tables Vol C Tables 4.2.6.8 and 6.1.1.4'
H H 0.0000 0.0000 'International Tables Vol C Tables 4.2.6.8 and 6.1.1.4'
N N 0.0061 0.0033 'International Tables Vol C Tables 4.2.6.8 and 6.1.1.4'
O O 0.0106 0.0060 'International Tables Vol C Tables 4.2.6.8 and 6.1.1.4'
Cl Cl 0.1484 0.1585 'International Tables Vol C Tables 4.2.6.8 and 6.1.1.4'
S S 0.1246 0.1234 'International Tables Vol C Tables 4.2.6.8 and 6.1.1.4'

loop_
_geom_angle_atom_site_label_1
_geom_angle_atom_site_label_2
_geom_angle_atom_site_label_3
_geom_angle_site_symmetry_1
_geom_angle_site_symmetry_3
_geom_angle
_geom_angle_publ_flag
C2 C1 C6 . . 120.4(2) ?
C2 C1 S1 . . 120.76(17) ?
C6 C1 S1 . . 118.84(15) ?
C3 C2 C1 . . 119.1(2) ?
C3 C2 H2 . . 120.4 ?
C1 C2 H2 . . 120.4 ?
C2 C3 C4 . . 121.7(2) ?
C2 C3 H3 . . 119.1 ?
C4 C3 H3 . . 119.1 ?
C3 C4 C5 . . 117.9(2) ?
C3 C4 C13 . . 121.1(2) ?
C5 C4 C13 . . 121.1(3) ?
C6 C5 C4 . . 121.4(2) ?
C6 C5 H5 . . 119.3 ?
C4 C5 H5 . . 119.3 ?
C5 C6 C1 . . 119.4(2) ?
C5 C6 H6 . . 120.3 ?
C1 C6 H6 . . 120.3 ?
C12 C7 C8 . . 119.96(19) ?
C12 C7 N1 . . 118.52(18) ?
C8 C7 N1 . . 121.47(18) ?
C9 C8 C7 . . 118.59(19) ?
C9 C8 H8 . . 120.7 ?
C7 C8 H8 . . 120.7 ?
C10 C9 C8 . . 122.5(2) ?
C10 C9 Cl1 . . 119.08(17) ?
C8 C9 Cl1 . . 118.38(17) ?
C9 C10 C11 . . 118.2(2) ?
C9 C10 H10 . . 120.9 ?
C11 C10 H10 . . 120.9 ?
C10 C11 C12 . . 121.2(2) ?
C10 C11 H11 . . 119.4 ?
C12 C11 H11 . . 119.4 ?
C11 C12 C7 . . 119.5(2) ?
C11 C12 H12 . . 120.2 ?
C7 C12 H12 . . 120.2 ?
C4 C13 H13A . . 109.5 ?
C4 C13 H13B . . 109.5 ?
H13A C13 H13B . . 109.5 ?
C4 C13 H13C . . 109.5 ?
H13A C13 H13C . . 109.5 ?
H13B C13 H13C . . 109.5 ?
C7 N1 S1 . . 123.88(14) ?
C7 N1 H1N . . 114.0(16) ?
S1 N1 H1N . . 112.3(17) ?
O2 S1 O1 . . 118.73(9) ?
O2 S1 N1 . . 108.77(10) ?
O1 S1 N1 . . 104.13(9) ?
O2 S1 C1 . . 108.64(10) ?
O1 S1 C1 . . 109.30(9) ?
N1 S1 C1 . . 106.58(9) ?

loop_
_geom_bond_atom_site_label_1
_geom_bond_atom_site_label_2
_geom_bond_site_symmetry_2
_geom_bond_distance
_geom_bond_publ_flag
C1 C2 . 1.379(3) ?
C1 C6 . 1.384(3) ?
C1 S1 . 1.758(2) ?
C2 C3 . 1.378(3) ?
C2 H2 . 0.9300 ?
C3 C4 . 1.384(4) ?
C3 H3 . 0.9300 ?
C4 C5 . 1.386(3) ?
C4 C13 . 1.505(3) ?
C5 C6 . 1.374(3) ?
C5 H5 . 0.9300 ?
C6 H6 . 0.9300 ?
C7 C12 . 1.387(3) ?
C7 C8 . 1.387(3) ?
C7 N1 . 1.419(3) ?
C8 C9 . 1.381(3) ?
C8 H8 . 0.9300 ?
C9 C10 . 1.368(3) ?
C9 Cl1 . 1.742(2) ?
C10 C11 . 1.377(3) ?
C10 H10 . 0.9300 ?
C11 C12 . 1.384(3) ?
C11 H11 . 0.9300 ?
C12 H12 . 0.9300 ?
C13 H13A . 0.9600 ?
C13 H13B . 0.9600 ?
C13 H13C . 0.9600 ?
N1 S1 . 1.6352(18) ?
N1 H1N . 0.84(2) ?
O1 S1 . 1.4396(14) ?
O2 S1 . 1.4263(15) ?

loop_
_geom_hbond_atom_site_label_D
_geom_hbond_atom_site_label_H
_geom_hbond_atom_site_label_A
_geom_hbond_site_symmetry_A
_geom_hbond_distance_DH
_geom_hbond_distance_HA
_geom_hbond_distance_DA
_geom_hbond_angle_DHA
N1 H1N O1 3_675 0.84(2) 2.09(2) 2.932(2) 175(2)

loop_
_geom_torsion_atom_site_label_1
_geom_torsion_atom_site_label_2
_geom_torsion_atom_site_label_3
_geom_torsion_atom_site_label_4
_geom_torsion_site_symmetry_1
_geom_torsion_site_symmetry_2
_geom_torsion_site_symmetry_3
_geom_torsion_site_symmetry_4
_geom_torsion
_geom_torsion_publ_flag
C6 C1 C2 C3 . . . . -0.7(3) ?
S1 C1 C2 C3 . . . . 177.82(18) ?
C1 C2 C3 C4 . . . . 0.4(4) ?
C2 C3 C4 C5 . . . . 0.4(4) ?
C2 C3 C4 C13 . . . . -179.6(2) ?
C3 C4 C5 C6 . . . . -0.8(4) ?
C13 C4 C5 C6 . . . . 179.2(2) ?
C4 C5 C6 C1 . . . . 0.5(3) ?
C2 C1 C6 C5 . . . . 0.3(3) ?
S1 C1 C6 C5 . . . . -178.30(17) ?
C12 C7 C8 C9 . . . . 0.5(3) ?
N1 C7 C8 C9 . . . . 177.84(18) ?
C7 C8 C9 C10 . . . . -1.3(3) ?
C7 C8 C9 Cl1 . . . . 179.61(15) ?
C8 C9 C10 C11 . . . . 1.0(3) ?
Cl1 C9 C10 C11 . . . . -179.88(18) ?
C9 C10 C11 C12 . . . . 0.0(4) ?
C10 C11 C12 C7 . . . . -0.7(3) ?
C8 C7 C12 C11 . . . . 0.5(3) ?
N1 C7 C12 C11 . . . . -176.95(19) ?
C12 C7 N1 S1 . . . . -143.42(17) ?
C8 C7 N1 S1 . . . . 39.2(3) ?
C7 N1 S1 O2 . . . . -62.89(19) ?
C7 N1 S1 O1 . . . . 169.58(16) ?
C7 N1 S1 C1 . . . . 54.08(19) ?
C2 C1 S1 O2 . . . . 12.5(2) ?
C6 C1 S1 O2 . . . . -168.94(16) ?
C2 C1 S1 O1 . . . . 143.48(17) ?
C6 C1 S1 O1 . . . . -37.97(19) ?
C2 C1 S1 N1 . . . . -104.55(18) ?
C6 C1 S1 N1 . . . . 74.00(18) ?

loop_
_cod_related_entry_id
_cod_related_entry_database
_cod_related_entry_code
1 ChemSpider 234520
